data_4125925
loop_
_publ_author_name
'Furukawa, Shunsuke'
'Suda, Yuki'
'Kobayashi, Junji'
'Kawashima, Takayuki'
'Tada, Tomofumi'
'Fujii, Shintaro'
'Kiguchi, Manabu'
'Saito, Masaichi'

_publ_section_title
;
 Triphosphasumanene Trisulfide: High Out-of-Plane Anisotropy and
 Janus-Type \p-Surfaces.
;
_journal_issue 16
_journal_name_full 'Journal of the American Chemical Society'
_journal_page_first 5787
_journal_page_last 5792
_journal_paper_doi 10.1021/jacs.6b12119
_journal_volume 139
_journal_year 2017
_chemical_formula_moiety 'C50 H47 Cl6 O6 P3 S3'
_chemical_formula_sum 'C50 H47 Cl6 O6 P3 S3'
_chemical_formula_weight 1145.66
_space_group_crystal_system monoclinic
_space_group_IT_number 14
_space_group_name_Hall '-P 2yn'
_space_group_name_H-M_alt 'P 1 21/n 1'
_symmetry_space_group_name_Hall '-P 2yn'
_symmetry_space_group_name_H-M 'P 1 21/n 1'
_atom_sites_solution_hydrogens geom
_audit_creation_method SHELXL-2014/7
_cell_angle_alpha 90
_cell_angle_beta 91.9110(10)
_cell_angle_gamma 90
_cell_formula_units_Z 4
_cell_length_a 9.1387(10)
_cell_length_b 20.645(2)
_cell_length_c 28.401(3)
_cell_measurement_reflns_used 9473
_cell_measurement_temperature 100(2)
_cell_measurement_theta_max 28.11
_cell_measurement_theta_min 2.37
_cell_volume 5355.4(10)
_computing_cell_refinement 'Bruker SAINT (Bruker 2008)'
_computing_data_collection 'Bruker APEX2 (Bruker 2008)'
_computing_data_reduction 'Bruker SAINT and XPREP (Bruker 2008)'
_computing_molecular_graphics 'XSHEL (Bruker, 2002)'
_computing_publication_material 'XCIF (Bruker, 2001)'
_computing_structure_refinement 'SHELXL-2014/7 (Sheldrick, 2014)'
_computing_structure_solution 'SHELXS97 (Sheldrick, 2008)'
_diffrn_ambient_temperature 100(2)
_diffrn_measured_fraction_theta_full 1.000
_diffrn_measured_fraction_theta_max 0.930
_diffrn_measurement_device_type 'Bruker APEXII CCD area-detector'
_diffrn_measurement_method '\f and \w'
_diffrn_radiation_type MoK\a
_diffrn_radiation_wavelength 0.71073
_diffrn_reflns_av_R_equivalents 0.0369
_diffrn_reflns_av_unetI/netI 0.0323
_diffrn_reflns_Laue_measured_fraction_full 1.000
_diffrn_reflns_Laue_measured_fraction_max 0.930
_diffrn_reflns_limit_h_max 12
_diffrn_reflns_limit_h_min -12
_diffrn_reflns_limit_k_max 27
_diffrn_reflns_limit_k_min -27
_diffrn_reflns_limit_l_max 38
_diffrn_reflns_limit_l_min -37
_diffrn_reflns_number 60727
_diffrn_reflns_point_group_measured_fraction_full 1.000
_diffrn_reflns_point_group_measured_fraction_max 0.930
_diffrn_reflns_theta_full 25.242
_diffrn_reflns_theta_max 28.564
_diffrn_reflns_theta_min 1.220
_diffrn_source 'Bruker TXS fine-focus rotating anode'
_exptl_absorpt_coefficient_mu 0.575
_exptl_absorpt_correction_type multi-scan
_exptl_absorpt_process_details 'XPREP; Bruker AXS 2008'
_exptl_crystal_colour yellow
_exptl_crystal_density_diffrn 1.421
_exptl_crystal_description needle
_exptl_crystal_F_000 2360
_exptl_crystal_size_max 0.27
_exptl_crystal_size_mid 0.02
_exptl_crystal_size_min 0.02
_exptl_transmission_factor_max 0.989
_exptl_transmission_factor_min 0.986
_refine_diff_density_max 1.453
_refine_diff_density_min -1.209
_refine_diff_density_rms 0.101
_refine_ls_extinction_method none
_refine_ls_goodness_of_fit_ref 1.040
_refine_ls_hydrogen_treatment constr
_refine_ls_matrix_type full
_refine_ls_number_parameters 621
_refine_ls_number_reflns 12708
_refine_ls_number_restraints 0
_refine_ls_restrained_S_all 1.040
_refine_ls_R_factor_all 0.0748
_refine_ls_R_factor_gt 0.0574
_refine_ls_shift/su_max 0.002
_refine_ls_shift/su_mean 0.000
_refine_ls_structure_factor_coef Fsqd
_refine_ls_weighting_details 'w=1/[\s^2^(Fo^2^)+(0.0706P)^2^+13.3116P] where P=(Fo^2^+2Fc^2^)/3'
_refine_ls_weighting_scheme calc
_refine_ls_wR_factor_gt 0.1475
_refine_ls_wR_factor_ref 0.1572
_reflns_Friedel_coverage 0.000
_reflns_number_gt 10082
_reflns_number_total 12708
_reflns_threshold_expression 'I > 2\s(I)'
_cod_data_source_file ja6b12119_si_003.cif
_cod_data_source_block masa1002
_cod_depositor_comments 'Adding full bibliography for 4125924--4125926.cif.'
_cod_database_code 4125925
_shelx_shelxl_version_number 2014/7
_shelx_space_group_comment
;
The symmetry employed for this shelxl refinement is uniquely defined
by the following loop, which should always be used as a source of
symmetry information in preference to the above space-group names.
They are only intended as comments.
;
_exptl_absorpt_special_details 'SADABS-2008/1 - Bruker AXS 2008'

loop_
_space_group_symop_operation_xyz
'x, y, z'
'-x+1/2, y+1/2, -z+1/2'
'-x, -y, -z'
'x-1/2, -y-1/2, z-1/2'

loop_
_atom_site_label
_atom_site_type_symbol
_atom_site_fract_x
_atom_site_fract_y
_atom_site_fract_z
_atom_site_U_iso_or_equiv
_atom_site_adp_type
_atom_site_occupancy
_atom_site_site_symmetry_order
_atom_site_calc_flag
_atom_site_refinement_flags_posn
_atom_site_refinement_flags_adp
_atom_site_disorder_assembly
_atom_site_disorder_group
C1 C 0.3603(3) 0.38377(13) 0.90427(9) 0.0146(5) Uani 1 1 d . . . .
C2 C 0.3293(3) 0.41462(14) 0.94697(10) 0.0163(5) Uani 1 1 d . . . .
C3 C 0.3060(3) 0.37666(14) 0.98907(10) 0.0169(5) Uani 1 1 d . . . .
C4 C 0.3184(3) 0.31007(14) 0.98843(10) 0.0158(5) Uani 1 1 d . . . .
C5 C 0.3022(3) 0.17990(14) 0.98579(9) 0.0151(5) Uani 1 1 d . . . .
C6 C 0.2702(3) 0.11342(14) 0.98158(10) 0.0161(5) Uani 1 1 d . . . .
C7 C 0.2725(3) 0.08176(14) 0.93623(10) 0.0166(5) Uani 1 1 d . . . .
C8 C 0.3090(3) 0.11619(13) 0.89635(10) 0.0152(5) Uani 1 1 d . . . .
C9 C 0.3503(3) 0.18218(13) 0.81674(10) 0.0153(5) Uani 1 1 d . . . .
C10 C 0.3515(3) 0.21899(13) 0.77533(9) 0.0149(5) Uani 1 1 d . . . .
C11 C 0.3639(3) 0.28931(13) 0.77751(9) 0.0150(5) Uani 1 1 d . . . .
C12 C 0.3754(3) 0.32182(13) 0.82048(9) 0.0138(5) Uani 1 1 d . . . .
C13 C 0.3734(3) 0.31601(13) 0.90540(9) 0.0142(5) Uani 1 1 d . . . .
C14 C 0.3548(3) 0.28037(14) 0.94610(9) 0.0144(5) Uani 1 1 d . . . .
C15 C 0.3439(3) 0.21158(13) 0.94444(9) 0.0142(5) Uani 1 1 d . . . .
C16 C 0.3485(3) 0.18076(14) 0.90153(10) 0.0158(5) Uani 1 1 d . . . .
C17 C 0.3684(3) 0.21677(13) 0.85915(9) 0.0147(5) Uani 1 1 d . . . .
C18 C 0.3813(3) 0.28319(13) 0.86112(9) 0.0138(5) Uani 1 1 d . . . .
P1 P 0.35659(7) 0.40624(3) 0.84104(2) 0.01296(14) Uani 1 1 d . . . .
P2 P 0.28001(8) 0.24452(4) 1.03035(2) 0.01510(15) Uani 1 1 d . . . .
P3 P 0.29696(8) 0.09896(3) 0.83309(2) 0.01451(15) Uani 1 1 d . . . .
S1 S 0.17823(8) 0.44863(4) 0.81807(3) 0.01959(16) Uani 1 1 d . . . .
S2 S 0.09186(8) 0.24851(4) 1.06043(3) 0.02338(17) Uani 1 1 d . . . .
S3 S 0.10376(8) 0.07234(4) 0.80889(3) 0.02115(16) Uani 1 1 d . . . .
C19 C 0.5246(3) 0.44748(14) 0.82817(9) 0.0154(5) Uani 1 1 d . . . .
C20 C 0.6574(3) 0.41605(15) 0.83784(11) 0.0209(6) Uani 1 1 d . . . .
H1 H 0.6589 0.3764 0.8534 0.025 Uiso 1 1 calc R U . .
C21 C 0.7870(3) 0.44414(17) 0.82414(12) 0.0268(7) Uani 1 1 d . . . .
H2 H 0.8757 0.4232 0.8302 0.032 Uiso 1 1 calc R U . .
C22 C 0.7841(4) 0.50356(18) 0.80143(12) 0.0301(7) Uani 1 1 d . . . .
H3 H 0.8712 0.5221 0.7920 0.036 Uiso 1 1 calc R U . .
C23 C 0.6534(4) 0.53560(17) 0.79265(12) 0.0297(7) Uani 1 1 d . . . .
H4 H 0.6529 0.5759 0.7780 0.036 Uiso 1 1 calc R U . .
C24 C 0.5219(3) 0.50727(15) 0.80578(11) 0.0218(6) Uani 1 1 d . . . .
H5 H 0.4334 0.5283 0.7996 0.026 Uiso 1 1 calc R U . .
C25 C 0.4366(3) 0.24155(14) 1.07074(10) 0.0192(6) Uani 1 1 d . . . .
C26 C 0.5740(3) 0.22734(15) 1.05383(11) 0.0229(6) Uani 1 1 d . . . .
H6 H 0.5848 0.2182 1.0221 0.027 Uiso 1 1 calc R U . .
C27 C 0.6955(4) 0.22694(16) 1.08489(13) 0.0297(7) Uani 1 1 d . . . .
H7 H 0.7878 0.2180 1.0737 0.036 Uiso 1 1 calc R U . .
C28 C 0.6794(4) 0.23970(16) 1.13198(13) 0.0323(8) Uani 1 1 d . . . .
H8 H 0.7607 0.2388 1.1526 0.039 Uiso 1 1 calc R U . .
C29 C 0.5448(5) 0.2536(2) 1.14848(13) 0.0454(10) Uani 1 1 d . . . .
H9 H 0.5350 0.2623 1.1804 0.055 Uiso 1 1 calc R U . .
C30 C 0.4211(4) 0.2550(2) 1.11819(12) 0.0357(8) Uani 1 1 d . . . .
H10 H 0.3296 0.2649 1.1297 0.043 Uiso 1 1 calc R U . .
C31 C 0.4435(3) 0.04256(14) 0.82227(10) 0.0177(6) Uani 1 1 d . . . .
C32 C 0.5885(3) 0.05924(16) 0.83393(11) 0.0240(6) Uani 1 1 d . . . .
H11 H 0.6110 0.1002 0.8457 0.029 Uiso 1 1 calc R U . .
C33 C 0.6985(4) 0.01398(19) 0.82770(12) 0.0317(8) Uani 1 1 d . . . .
H12 H 0.7955 0.0248 0.8349 0.038 Uiso 1 1 calc R U . .
C34 C 0.6642(4) -0.04740(19) 0.81070(12) 0.0355(8) Uani 1 1 d . . . .
H13 H 0.7384 -0.0776 0.8069 0.043 Uiso 1 1 calc R U . .
C35 C 0.5216(4) -0.06391(18) 0.79949(13) 0.0359(8) Uani 1 1 d . . . .
H14 H 0.4995 -0.1053 0.7884 0.043 Uiso 1 1 calc R U . .
C36 C 0.4105(4) -0.01877(16) 0.80474(11) 0.0262(7) Uani 1 1 d . . . .
H15 H 0.3143 -0.0296 0.7965 0.031 Uiso 1 1 calc R U . .
O1 O 0.3107(2) 0.47866(10) 0.95384(7) 0.0217(4) Uani 1 1 d . . . .
C37 C 0.3809(4) 0.52421(14) 0.92322(11) 0.0230(6) Uani 1 1 d . . . .
H16 H 0.3373 0.5219 0.8917 0.028 Uiso 1 1 calc R U . .
H17 H 0.4845 0.5146 0.9217 0.028 Uiso 1 1 calc R U . .
C38 C 0.3590(4) 0.59047(15) 0.94369(12) 0.0285(7) Uani 1 1 d . . . .
H18 H 0.2564 0.6006 0.9430 0.043 Uiso 1 1 calc R U . .
H19 H 0.4099 0.6219 0.9255 0.043 Uiso 1 1 calc R U . .
H20 H 0.3966 0.5913 0.9756 0.043 Uiso 1 1 calc R U . .
O2 O 0.2737(2) 0.40819(10) 1.02971(7) 0.0199(4) Uani 1 1 d . . . .
C39 C 0.1244(4) 0.43177(17) 1.03138(12) 0.0275(7) Uani 1 1 d . . . .
H21 H 0.0573 0.3958 1.0348 0.033 Uiso 1 1 calc R U . .
H22 H 0.0978 0.4546 1.0025 0.033 Uiso 1 1 calc R U . .
C40 C 0.1159(5) 0.4762(2) 1.07233(15) 0.0507(11) Uani 1 1 d . . . .
H23 H 0.1541 0.4549 1.1001 0.076 Uiso 1 1 calc R U . .
H24 H 0.0156 0.4881 1.0767 0.076 Uiso 1 1 calc R U . .
H25 H 0.1724 0.5144 1.0666 0.076 Uiso 1 1 calc R U . .
O3 O 0.2262(2) 0.07445(10) 1.01690(7) 0.0194(4) Uani 1 1 d . . . .
C41 C 0.2961(3) 0.08147(15) 1.06302(10) 0.0209(6) Uani 1 1 d . . . .
H26 H 0.2418 0.0571 1.0858 0.025 Uiso 1 1 calc R U . .
H27 H 0.2949 0.1267 1.0722 0.025 Uiso 1 1 calc R U . .
C42 C 0.4510(4) 0.0578(2) 1.06321(13) 0.0343(8) Uani 1 1 d . . . .
H28 H 0.4524 0.0133 1.0533 0.051 Uiso 1 1 calc R U . .
H29 H 0.4936 0.0612 1.0945 0.051 Uiso 1 1 calc R U . .
H30 H 0.5062 0.0836 1.0420 0.051 Uiso 1 1 calc R U . .
O4 O 0.2489(2) 0.01681(10) 0.93240(7) 0.0187(4) Uani 1 1 d . . . .
C43 C 0.1052(3) -0.00833(15) 0.94149(11) 0.0226(6) Uani 1 1 d . . . .
H31 H 0.0439 -0.0078 0.9129 0.027 Uiso 1 1 calc R U . .
H32 H 0.0585 0.0176 0.9652 0.027 Uiso 1 1 calc R U . .
C44 C 0.1271(4) -0.07599(17) 0.95851(18) 0.0458(11) Uani 1 1 d . . . .
H33 H 0.1841 -0.0995 0.9365 0.069 Uiso 1 1 calc R U . .
H34 H 0.0336 -0.0966 0.9613 0.069 Uiso 1 1 calc R U . .
H35 H 0.1775 -0.0754 0.9887 0.069 Uiso 1 1 calc R U . .
O5 O 0.3379(2) 0.19625(10) 0.73097(7) 0.0189(4) Uani 1 1 d . . . .
C45 C 0.3822(4) 0.13063(14) 0.72165(10) 0.0209(6) Uani 1 1 d . . . .
H36 H 0.3081 0.1004 0.7316 0.025 Uiso 1 1 calc R U . .
H37 H 0.4735 0.1208 0.7386 0.025 Uiso 1 1 calc R U . .
C46 C 0.4014(4) 0.12556(16) 0.66934(11) 0.0293(7) Uani 1 1 d . . . .
H38 H 0.3101 0.1351 0.6531 0.044 Uiso 1 1 calc R U . .
H39 H 0.4317 0.0824 0.6616 0.044 Uiso 1 1 calc R U . .
H40 H 0.4744 0.1559 0.6600 0.044 Uiso 1 1 calc R U . .
O6 O 0.3571(2) 0.31682(10) 0.73410(7) 0.0196(4) Uani 1 1 d . . . .
C47 C 0.4330(3) 0.37672(14) 0.72704(10) 0.0201(6) Uani 1 1 d . . . .
H41 H 0.5300 0.3751 0.7419 0.024 Uiso 1 1 calc R U . .
H42 H 0.3797 0.4124 0.7405 0.024 Uiso 1 1 calc R U . .
C48 C 0.4437(4) 0.38563(16) 0.67449(11) 0.0264(7) Uani 1 1 d . . . .
H43 H 0.5012 0.3513 0.6619 0.040 Uiso 1 1 calc R U . .
H44 H 0.4892 0.4265 0.6682 0.040 Uiso 1 1 calc R U . .
H45 H 0.3473 0.3848 0.6600 0.040 Uiso 1 1 calc R U . .
C49 C 0.9113(4) 0.2725(3) 0.94470(17) 0.0628(15) Uani 1 1 d . . A 1
H46 H 0.9507 0.2775 0.9770 0.075 Uiso 1 1 calc R U A 1
Cl1 Cl 0.72115(12) 0.28659(9) 0.94478(4) 0.0750(5) Uani 1 1 d . . A 1
Cl2 Cl 0.99442(11) 0.33028(6) 0.90931(4) 0.0498(3) Uani 1 1 d . . A 1
Cl3 Cl 0.95387(16) 0.19441(8) 0.92542(8) 0.1012(7) Uani 1 1 d . . A 1
C50 C 0.8498(4) 0.2226(2) 0.78284(13) 0.0360(8) Uani 1 1 d . . . .
H47 H 0.8997 0.1810 0.7878 0.043 Uiso 1 1 calc R U . .
Cl4 Cl 0.74640(16) 0.21917(8) 0.72903(4) 0.0705(4) Uani 1 1 d . . . .
Cl5 Cl 0.98121(11) 0.28401(6) 0.78230(4) 0.0473(3) Uani 1 1 d . . . .
Cl6 Cl 0.72760(11) 0.23462(5) 0.82854(4) 0.0445(2) Uani 1 1 d . . . .

loop_
_atom_site_aniso_label
_atom_site_aniso_U_11
_atom_site_aniso_U_22
_atom_site_aniso_U_33
_atom_site_aniso_U_23
_atom_site_aniso_U_13
_atom_site_aniso_U_12
C1 0.0121(12) 0.0181(13) 0.0135(13) 0.0014(10) -0.0005(10) -0.0024(10)
C2 0.0136(13) 0.0193(14) 0.0161(13) -0.0006(10) -0.0003(10) 0.0007(10)
C3 0.0152(13) 0.0224(14) 0.0130(13) -0.0026(10) -0.0002(10) 0.0005(10)
C4 0.0123(12) 0.0229(14) 0.0122(13) 0.0019(10) -0.0006(10) 0.0003(10)
C5 0.0121(12) 0.0201(13) 0.0129(13) 0.0018(10) -0.0008(10) 0.0005(10)
C6 0.0135(13) 0.0213(14) 0.0133(13) 0.0054(10) -0.0002(10) 0.0000(10)
C7 0.0137(13) 0.0169(13) 0.0190(14) 0.0018(10) -0.0006(10) 0.0001(10)
C8 0.0146(13) 0.0175(13) 0.0134(13) 0.0010(10) 0.0004(10) -0.0004(10)
C9 0.0144(13) 0.0160(13) 0.0154(13) 0.0005(10) 0.0004(10) -0.0019(10)
C10 0.0147(13) 0.0184(13) 0.0116(12) -0.0003(10) -0.0009(10) -0.0001(10)
C11 0.0149(13) 0.0189(13) 0.0111(12) 0.0036(10) -0.0018(10) -0.0015(10)
C12 0.0125(12) 0.0149(12) 0.0141(13) 0.0012(10) 0.0003(10) -0.0018(10)
C13 0.0092(12) 0.0188(13) 0.0146(13) 0.0001(10) 0.0009(10) -0.0002(10)
C14 0.0109(12) 0.0212(14) 0.0110(12) 0.0005(10) -0.0008(9) -0.0004(10)
C15 0.0117(12) 0.0194(13) 0.0114(12) 0.0014(10) -0.0007(9) -0.0009(10)
C16 0.0142(13) 0.0198(14) 0.0133(13) 0.0024(10) -0.0004(10) -0.0020(10)
C17 0.0134(12) 0.0187(13) 0.0120(12) 0.0013(10) 0.0003(10) -0.0011(10)
C18 0.0117(12) 0.0169(13) 0.0130(13) 0.0007(10) 0.0002(9) -0.0013(10)
P1 0.0115(3) 0.0148(3) 0.0126(3) 0.0013(2) 0.0001(2) 0.0000(2)
P2 0.0140(3) 0.0210(4) 0.0103(3) 0.0014(3) 0.0005(2) 0.0000(3)
P3 0.0155(3) 0.0157(3) 0.0122(3) 0.0003(3) -0.0002(3) -0.0024(3)
S1 0.0138(3) 0.0240(4) 0.0208(4) 0.0018(3) -0.0018(3) 0.0040(3)
S2 0.0182(4) 0.0316(4) 0.0207(4) 0.0026(3) 0.0067(3) 0.0017(3)
S3 0.0178(3) 0.0243(4) 0.0211(4) -0.0008(3) -0.0025(3) -0.0057(3)
C19 0.0151(13) 0.0185(13) 0.0126(12) -0.0004(10) 0.0008(10) -0.0028(10)
C20 0.0162(14) 0.0214(15) 0.0252(15) -0.0010(12) -0.0003(11) -0.0008(11)
C21 0.0158(14) 0.0367(18) 0.0280(17) -0.0026(14) 0.0007(12) -0.0041(12)
C22 0.0253(16) 0.043(2) 0.0221(16) 0.0009(14) 0.0027(13) -0.0171(14)
C23 0.0326(18) 0.0301(17) 0.0261(17) 0.0091(13) -0.0020(14) -0.0134(14)
C24 0.0236(15) 0.0211(15) 0.0204(15) 0.0057(11) -0.0022(12) -0.0020(11)
C25 0.0223(14) 0.0201(14) 0.0148(13) 0.0035(11) -0.0022(11) -0.0019(11)
C26 0.0208(15) 0.0252(15) 0.0224(15) -0.0036(12) -0.0044(12) -0.0001(12)
C27 0.0224(16) 0.0215(15) 0.044(2) -0.0022(14) -0.0105(14) -0.0009(12)
C28 0.0352(19) 0.0269(17) 0.0334(19) 0.0050(14) -0.0205(15) -0.0061(14)
C29 0.047(2) 0.070(3) 0.0181(17) 0.0018(17) -0.0119(16) -0.010(2)
C30 0.0304(18) 0.062(3) 0.0146(15) -0.0016(15) -0.0019(13) -0.0037(17)
C31 0.0212(14) 0.0208(14) 0.0112(13) 0.0034(10) 0.0021(10) 0.0015(11)
C32 0.0212(15) 0.0267(16) 0.0244(16) 0.0075(12) 0.0016(12) -0.0018(12)
C33 0.0215(16) 0.049(2) 0.0252(17) 0.0105(15) 0.0057(13) 0.0069(14)
C34 0.038(2) 0.046(2) 0.0221(17) -0.0006(15) 0.0066(14) 0.0212(17)
C35 0.050(2) 0.0297(18) 0.0278(18) -0.0102(14) -0.0030(16) 0.0131(16)
C36 0.0313(17) 0.0266(16) 0.0204(15) -0.0038(12) -0.0033(13) 0.0056(13)
O1 0.0301(12) 0.0168(10) 0.0185(10) -0.0015(8) 0.0055(9) 0.0006(8)
C37 0.0267(16) 0.0196(14) 0.0228(15) 0.0010(12) 0.0022(12) -0.0023(12)
C38 0.0343(18) 0.0204(15) 0.0307(17) -0.0032(13) -0.0024(14) -0.0018(13)
O2 0.0232(11) 0.0234(11) 0.0131(10) -0.0036(8) 0.0014(8) 0.0025(8)
C39 0.0272(17) 0.0328(18) 0.0230(16) -0.0011(13) 0.0061(13) 0.0098(13)
C40 0.055(3) 0.063(3) 0.035(2) -0.015(2) 0.0091(19) 0.023(2)
O3 0.0205(10) 0.0246(11) 0.0129(10) 0.0067(8) -0.0004(8) -0.0048(8)
C41 0.0229(15) 0.0271(15) 0.0125(13) 0.0058(11) -0.0008(11) -0.0005(12)
C42 0.0239(17) 0.053(2) 0.0258(17) 0.0141(16) 0.0005(13) 0.0078(15)
O4 0.0175(10) 0.0159(10) 0.0229(11) 0.0035(8) 0.0056(8) -0.0022(8)
C43 0.0183(14) 0.0268(16) 0.0229(15) -0.0031(12) 0.0033(12) -0.0057(12)
C44 0.032(2) 0.0211(17) 0.085(3) 0.0059(19) 0.025(2) -0.0035(14)
O5 0.0275(11) 0.0197(10) 0.0094(9) -0.0018(7) -0.0021(8) 0.0015(8)
C45 0.0308(16) 0.0167(14) 0.0151(14) -0.0011(11) -0.0004(12) -0.0002(12)
C46 0.049(2) 0.0232(16) 0.0160(15) -0.0015(12) 0.0017(14) 0.0043(14)
O6 0.0257(11) 0.0213(10) 0.0115(9) 0.0038(8) -0.0029(8) -0.0060(8)
C47 0.0255(15) 0.0194(14) 0.0154(14) 0.0025(11) -0.0008(11) -0.0031(11)
C48 0.0374(18) 0.0242(16) 0.0175(15) 0.0054(12) 0.0028(13) -0.0069(13)
C49 0.025(2) 0.116(4) 0.047(3) 0.037(3) -0.0090(18) 0.002(2)
Cl1 0.0276(5) 0.1521(15) 0.0456(6) 0.0298(8) 0.0062(5) 0.0036(7)
Cl2 0.0283(5) 0.0781(8) 0.0425(6) 0.0089(5) -0.0052(4) -0.0041(5)
Cl3 0.0504(8) 0.0814(10) 0.1689(18) 0.0574(11) -0.0420(10) 0.0026(7)
C50 0.0332(19) 0.039(2) 0.036(2) -0.0021(16) 0.0056(15) 0.0028(15)
Cl4 0.0710(8) 0.1010(11) 0.0389(6) -0.0067(6) -0.0035(6) -0.0333(8)
Cl5 0.0358(5) 0.0599(7) 0.0465(6) -0.0001(5) 0.0064(4) -0.0135(4)
Cl6 0.0374(5) 0.0506(6) 0.0461(6) -0.0075(4) 0.0115(4) -0.0093(4)

loop_
_atom_type_symbol
_atom_type_description
_atom_type_scat_dispersion_real
_atom_type_scat_dispersion_imag
_atom_type_scat_source
C C 0.0033 0.0016 'International Tables Vol C Tables 4.2.6.8 and 6.1.1.4'
H H 0.0000 0.0000 'International Tables Vol C Tables 4.2.6.8 and 6.1.1.4'
O O 0.0106 0.0060 'International Tables Vol C Tables 4.2.6.8 and 6.1.1.4'
P P 0.1023 0.0942 'International Tables Vol C Tables 4.2.6.8 and 6.1.1.4'
S S 0.1246 0.1234 'International Tables Vol C Tables 4.2.6.8 and 6.1.1.4'
Cl Cl 0.1484 0.1585 'International Tables Vol C Tables 4.2.6.8 and 6.1.1.4'

loop_
_geom_angle_atom_site_label_1
_geom_angle_atom_site_label_2
_geom_angle_atom_site_label_3
_geom_angle
C13 C1 C2 116.8(2)
C13 C1 P1 105.7(2)
C2 C1 P1 136.4(2)
O1 C2 C1 126.8(3)
O1 C2 C3 112.8(2)
C1 C2 C3 120.3(3)
O2 C3 C4 120.4(3)
O2 C3 C2 118.7(2)
C4 C3 C2 120.9(3)
C3 C4 C14 118.0(3)
C3 C4 P2 134.9(2)
C14 C4 P2 106.8(2)
C6 C5 C15 116.3(2)
C6 C5 P2 137.1(2)
C15 C5 P2 105.9(2)
O3 C6 C5 125.5(3)
O3 C6 C7 113.8(2)
C5 C6 C7 120.5(2)
O4 C7 C8 118.7(3)
O4 C7 C6 120.6(2)
C8 C7 C6 120.5(3)
C7 C8 C16 118.3(3)
C7 C8 P3 133.9(2)
C16 C8 P3 107.3(2)
C10 C9 C17 116.1(2)
C10 C9 P3 136.4(2)
C17 C9 P3 106.35(19)
O5 C10 C9 126.4(3)
O5 C10 C11 113.1(2)
C9 C10 C11 120.5(2)
O6 C11 C12 126.4(3)
O6 C11 C10 112.2(2)
C12 C11 C10 121.4(2)
C11 C12 C18 116.5(2)
C11 C12 P1 136.5(2)
C18 C12 P1 106.13(19)
C14 C13 C1 122.4(3)
C14 C13 C18 119.5(3)
C1 C13 C18 117.2(2)
C13 C14 C4 121.6(3)
C13 C14 C15 120.8(2)
C4 C14 C15 116.5(2)
C16 C15 C5 122.7(3)
C16 C15 C14 119.1(2)
C5 C15 C14 117.1(2)
C15 C16 C8 121.5(3)
C15 C16 C17 120.9(3)
C8 C16 C17 116.7(3)
C18 C17 C9 123.3(3)
C18 C17 C16 119.7(3)
C9 C17 C16 116.2(2)
C17 C18 C12 122.1(2)
C17 C18 C13 120.0(2)
C12 C18 C13 116.9(2)
C19 P1 C12 107.01(13)
C19 P1 C1 109.04(12)
C12 P1 C1 94.09(12)
C19 P1 S1 115.43(10)
C12 P1 S1 113.86(9)
C1 P1 S1 115.19(9)
C25 P2 C4 105.75(13)
C25 P2 C5 107.87(13)
C4 P2 C5 93.43(13)
C25 P2 S2 114.56(11)
C4 P2 S2 116.25(10)
C5 P2 S2 116.61(10)
C31 P3 C8 105.72(13)
C31 P3 C9 110.66(13)
C8 P3 C9 93.33(13)
C31 P3 S3 115.16(10)
C8 P3 S3 115.11(10)
C9 P3 S3 114.57(9)
C24 C19 C20 120.4(3)
C24 C19 P1 120.7(2)
C20 C19 P1 118.8(2)
C21 C20 C19 119.7(3)
C22 C21 C20 119.8(3)
C23 C22 C21 120.7(3)
C22 C23 C24 119.8(3)
C19 C24 C23 119.4(3)
C30 C25 C26 120.0(3)
C30 C25 P2 120.4(3)
C26 C25 P2 119.6(2)
C25 C26 C27 119.5(3)
C28 C27 C26 120.4(3)
C29 C28 C27 120.1(3)
C28 C29 C30 120.9(4)
C25 C30 C29 119.1(4)
C36 C31 C32 120.1(3)
C36 C31 P3 119.6(2)
C32 C31 P3 120.2(2)
C33 C32 C31 119.3(3)
C32 C33 C34 120.2(3)
C35 C34 C33 120.6(3)
C34 C35 C36 120.0(3)
C35 C36 C31 119.9(3)
C2 O1 C37 119.4(2)
O1 C37 C38 107.0(3)
C3 O2 C39 114.7(2)
O2 C39 C40 107.9(3)
C6 O3 C41 118.5(2)
O3 C41 C42 111.1(3)
C7 O4 C43 118.8(2)
O4 C43 C44 106.4(3)
C10 O5 C45 118.8(2)
O5 C45 C46 106.8(2)
C11 O6 C47 118.7(2)
O6 C47 C48 106.9(2)
Cl2 C49 Cl3 110.1(3)
Cl2 C49 Cl1 109.6(3)
Cl3 C49 Cl1 112.4(3)
Cl5 C50 Cl6 110.9(2)
Cl5 C50 Cl4 111.6(2)
Cl6 C50 Cl4 108.0(2)

loop_
_geom_bond_atom_site_label_1
_geom_bond_atom_site_label_2
_geom_bond_distance
C1 C13 1.404(4)
C1 C2 1.407(4)
C1 P1 1.854(3)
C2 O1 1.348(3)
C2 C3 1.451(4)
C3 O2 1.366(3)
C3 C4 1.380(4)
C4 C14 1.400(4)
C4 P2 1.844(3)
C5 C6 1.407(4)
C5 C15 1.408(4)
C5 P2 1.855(3)
C6 O3 1.357(3)
C6 C7 1.445(4)
C7 O4 1.362(3)
C7 C8 1.387(4)
C8 C16 1.387(4)
C8 P3 1.831(3)
C9 C10 1.401(4)
C9 C17 1.405(4)
C9 P3 1.849(3)
C10 O5 1.346(3)
C10 C11 1.458(4)
C11 O6 1.357(3)
C11 C12 1.394(4)
C12 C18 1.403(4)
C12 P1 1.848(3)
C13 C14 1.385(4)
C13 C18 1.432(4)
C14 C15 1.424(4)
C15 C16 1.377(4)
C16 C17 1.431(4)
C17 C18 1.377(4)
P1 C19 1.804(3)
P1 S1 1.9436(10)
P2 C25 1.805(3)
P2 S2 1.9471(11)
P3 C31 1.808(3)
P3 S3 1.9520(10)
C19 C24 1.388(4)
C19 C20 1.395(4)
C20 C21 1.386(4)
C21 C22 1.386(5)
C22 C23 1.381(5)
C23 C24 1.399(4)
C25 C30 1.388(4)
C25 C26 1.391(4)
C26 C27 1.394(4)
C27 C28 1.376(5)
C28 C29 1.362(6)
C29 C30 1.398(5)
C31 C36 1.390(4)
C31 C32 1.399(4)
C32 C33 1.388(5)
C33 C34 1.388(6)
C34 C35 1.374(6)
C35 C36 1.390(5)
O1 C37 1.445(4)
C37 C38 1.502(4)
O2 C39 1.451(4)
C39 C40 1.486(5)
O3 C41 1.445(3)
C41 C42 1.497(4)
O4 C43 1.444(3)
C43 C44 1.489(5)
O5 C45 1.441(3)
C45 C46 1.505(4)
O6 C47 1.435(3)
C47 C48 1.510(4)
C49 Cl2 1.750(5)
C49 Cl3 1.750(7)
C49 Cl1 1.762(4)
C50 Cl5 1.747(4)
C50 Cl6 1.758(4)
C50 Cl4 1.772(4)
